data_2002762
loop_
_publ_author_name
'Peters, E'
'Mueller-Buschbaum, Hk'

_publ_section_title
;
Mit Bor besetzte kondensierte Cluster in Ta5 Ge3 By (y=0.7)
;
_journal_name_full
;
Zeitschrift fuer Naturforschung, Teil B. Anorganische Chemie,
Organische Chemie (42,1987-)
;
_journal_page_first 481
_journal_page_last 484
_journal_volume 51
_journal_year 1996
_chemical_formula_structural 'Ta5 Ge3 B0.7'
_chemical_formula_sum 'B0.7 Ge3 Ta5'
_chemical_name_systematic 'Tantalum germanide boride (5/3/0.7)'
_space_group_IT_number 193
_symmetry_cell_setting hexagonal
_symmetry_Int_Tables_number 193
_symmetry_space_group_name_Hall '-P 6c 2'
_symmetry_space_group_name_H-M 'P 63/m c m'
_cell_angle_alpha 90
_cell_angle_beta 90
_cell_angle_gamma 120
_cell_formula_units_Z 2
_cell_length_a 7.6277(6)
_cell_length_b 7.6277(6)
_cell_length_c 5.2781(9)
_cell_volume 265.9
_refine_ls_R_factor_all 0.0335
_cod_original_formula_sum 'B.7 Ge3 Ta5'
_cod_database_code 2002762

loop_
_symmetry_equiv_pos_as_xyz
x,y,z
-y,x-y,z
y-x,-x,z
y,x,z
x-y,-y,z
-x,y-x,z
-x,-y,-z
y,y-x,-z
x-y,x,-z
-y,-x,-z
y-x,y,-z
x,x-y,-z
-x,-y,1/2+z
y,y-x,1/2+z
x-y,x,1/2+z
-y,-x,1/2+z
y-x,y,1/2+z
x,x-y,1/2+z
x,y,1/2-z
-y,x-y,1/2-z
y-x,-x,1/2-z
y,x,1/2-z
x-y,-y,1/2-z
-x,y-x,1/2-z

loop_
_atom_site_label
_atom_site_type_symbol
_atom_site_symmetry_multiplicity
_atom_site_Wyckoff_symbol
_atom_site_fract_x
_atom_site_fract_y
_atom_site_fract_z
_atom_site_occupancy
_atom_site_attached_hydrogens
_atom_site_calc_flag
Ta1 Ta0 6 g 0.2424(1) 0. 0.25 1. 0 d
Ta2 Ta0 4 d 0.3333 0.6667 0. 1. 0 d
Ge1 Ge0 6 g 0.6002(2) 0. 0.25 1. 0 d
B1 B0 2 b 0. 0. 0. 0.7 0 d

loop_
_atom_type_symbol
_atom_type_oxidation_number
Ta0 0.000
Ge0 0.000
B0 0.000
